data_5000330
loop_
_publ_author_name
'Seddon, Elisa J.'
'Yoo, Jae'
'Folting, Kirsten'
'Huffman, John C.'
'Hendrickson, David N.'
'Christou, George'

_publ_section_title
;
 Dinuclear and hexanuclear iron(III) carboxylate clusters with a
 bis(bipyridine) ligand: supramolecular aggregation of [Fe2O2] units to
 give a [Fe6O6] ladder structure&#x200A;&#x2020;
;
_journal_issue 20
_journal_name_full 'Journal of the Chemical Society, Dalton Transactions'
_journal_page_first 3640
_journal_paper_doi 10.1039/b004925p
_journal_year 2000
_chemical_formula_moiety 'C36 H28 Cl2 Fe2 N4 O5, 2.5(C2 H3 N)'
_chemical_formula_sum 'C41 H35.5 Cl2 Fe2 N6.5 O5'
_chemical_formula_weight 881.87
_space_group_IT_number 2
_symmetry_cell_setting triclinic
_symmetry_space_group_name_Hall '-P 1'
_symmetry_space_group_name_H-M 'P -1'
_atom_sites_solution_hydrogens geom
_atom_sites_solution_primary direct
_atom_sites_solution_secondary difmap
_audit_creation_method 'minor manual editing of SDT2CIF v. 1.2 BETA  output'
_cell_angle_alpha 92.36(3)
_cell_angle_beta 105.11(3)
_cell_angle_gamma 74.40(3)
_cell_formula_units_Z 2
_cell_length_a 11.459(6)
_cell_length_b 16.457(8)
_cell_length_c 11.376(6)
_cell_measurement_reflns_used 66
_cell_measurement_temperature 108
_cell_measurement_theta_max 15.84
_cell_measurement_theta_min 11.18
_cell_volume 1993.9(18)
_computing_cell_refinement 'XTEL, local package'
_computing_data_collection 'NPS, local program'
_computing_data_reduction 'XTEL, local package'
_computing_molecular_graphics 'XTEL, local package'
_computing_publication_material 'XTEL, local package'
_computing_structure_refinement 'XTEL, local package'
_computing_structure_solution SHELXS86
_diffrn_ambient_temperature 108
_diffrn_crystal_treatment
;
     The sample consisted of transparent green crystals in the
mother liquor of MeCN.  The crystals had formed by cooling the
solution in the freezer and had a tendency to redissolve in the
mother liquor when warmed to room temperature.  The first two data
collection attempts came to a premature end due to ice problems. A
third crystal was not diffracting well and finally a triangular
shaped crystal was selected and mounted using a nylon loop and a
lot of silicone grease.
;
_diffrn_measured_fraction_theta_full 0
_diffrn_measured_fraction_theta_max 1
_diffrn_measurement_device_type 'refurbished Picker diffractometer'
_diffrn_measurement_method '\q/2\q scans'
_diffrn_radiation_type 'Mo K\a'
_diffrn_radiation_wavelength 0.71069
_diffrn_reflns_av_R_equivalents 0.046
_diffrn_reflns_limit_h_max 13
_diffrn_reflns_limit_h_min -13
_diffrn_reflns_limit_k_max 19
_diffrn_reflns_limit_k_min -19
_diffrn_reflns_limit_l_max 11
_diffrn_reflns_limit_l_min -13
_diffrn_reflns_number 16730
_diffrn_reflns_theta_full 0
_diffrn_reflns_theta_max 25.1048
_diffrn_reflns_theta_min 3.01717
_diffrn_standards_decay_% 0
_diffrn_standards_interval_count 300
_diffrn_standards_number 4
_exptl_absorpt_coefficient_mu 0.9139
_exptl_absorpt_correction_type none
_exptl_absorpt_process_details none
_exptl_crystal_colour green
_exptl_crystal_density_diffrn 1.469
_exptl_crystal_density_method 'not measured'
_exptl_crystal_description 'triangular plate'
_exptl_crystal_F_000 906
_exptl_crystal_size_max 0.40
_exptl_crystal_size_mid 0.45
_exptl_crystal_size_min 0.15
_refine_diff_density_max 0.86
_refine_diff_density_min -0.56
_refine_ls_abs_structure_details none
_refine_ls_extinction_coef -0.00000046(9)
_refine_ls_extinction_method Zachariasen
_refine_ls_goodness_of_fit_ref 1.0395
_refine_ls_matrix_type full
_refine_ls_number_parameters 509
_refine_ls_number_reflns 7057
_refine_ls_R_factor_gt 0.0448
_refine_ls_shift/su_max 0.0027
_refine_ls_structure_factor_coef F
_refine_ls_weighting_details w^-1^=\s^2^(F)+(.07F)^2^
_refine_ls_weighting_scheme calc
_refine_ls_wR_factor_ref 0.0457
_reflns_number_gt 5457
_reflns_number_total 7057
_reflns_threshold_expression F>3.0\s(F)
_cod_data_source_file b004925p.txt
_cod_data_source_block MSC98075
_cod_database_code 5000330

loop_
_symmetry_equiv_pos_as_xyz
x,y,z
-x,-y,-z

loop_
_atom_site_label
_atom_site_type_symbol
_atom_site_fract_x
_atom_site_fract_y
_atom_site_fract_z
_atom_site_U_iso_or_equiv
_atom_site_adp_type
_atom_site_occupancy
_atom_site_disorder_group
_atom_site_disorder_assembly
Fe1 Fe 0.13732(5) 0.16190(3) 0.33672(5) 0.02176(19) Uani 1 0 .
Fe2 Fe 0.29647(5) 0.22310(3) 0.18632(5) 0.01939(19) Uani 1 0 .
O3 O 0.2146(2) 0.15226(15) 0.2184(2) 0.0214(9) Uani 1 0 .
Cl4 Cl -0.05255(8) 0.13324(6) 0.22738(9) 0.0309(3) Uani 1 0 .
Cl5 Cl 0.24562(8) 0.20622(6) -0.02830(8) 0.0241(3) Uani 1 0 .
O6 O 0.0626(2) 0.29086(15) 0.3141(2) 0.0267(10) Uani 1 0 .
C7 C 0.0728(3) 0.3431(2) 0.2408(3) 0.0219(13) Uani 1 0 .
O8 O 0.1554(2) 0.32983(15) 0.1816(2) 0.0237(9) Uani 1 0 .
C9 C -0.0208(3) 0.4278(2) 0.2217(3) 0.0232(13) Uani 1 0 .
C10 C -0.0075(4) 0.4899(2) 0.1511(4) 0.0263(14) Uani 1 0 .
C11 C -0.0926(4) 0.5684(2) 0.1327(4) 0.0339(16) Uani 1 0 .
C12 C -0.1935(4) 0.5860(3) 0.1838(4) 0.0393(18) Uani 1 0 .
C13 C -0.2087(4) 0.5242(3) 0.2534(4) 0.0416(18) Uani 1 0 .
C14 C -0.1228(4) 0.4453(3) 0.2736(4) 0.0346(16) Uani 1 0 .
O15 O 0.2854(2) 0.18391(17) 0.4713(2) 0.0337(10) Uani 1 0 .
C16 C 0.3505(3) 0.2332(2) 0.4621(3) 0.0235(13) Uani 1 0 .
O17 O 0.3644(2) 0.25763(16) 0.3642(2) 0.0274(10) Uani 1 0 .
C18 C 0.4163(3) 0.2652(2) 0.5794(3) 0.0213(13) Uani 1 0 .
C19 C 0.4041(3) 0.2394(2) 0.6894(3) 0.0253(14) Uani 1 0 .
C20 C 0.4691(4) 0.2645(3) 0.7984(3) 0.0296(14) Uani 1 0 .
C21 C 0.5462(4) 0.3175(3) 0.7970(4) 0.0334(15) Uani 1 0 .
C22 C 0.5566(4) 0.3444(3) 0.6874(4) 0.0343(15) Uani 1 0 .
C23 C 0.4924(4) 0.3180(2) 0.5780(3) 0.0285(14) Uani 1 0 .
N24 N 0.0688(3) 0.1639(2) 0.4977(3) 0.0303(12) Uani 1 0 .
C25 C 0.0080(5) 0.2342(3) 0.5425(4) 0.0420(18) Uani 1 0 .
C26 C -0.0247(5) 0.2351(3) 0.6508(4) 0.050(2) Uani 1 0 .
C27 C 0.0055(5) 0.1592(4) 0.7144(4) 0.056(2) Uani 1 0 .
C28 C 0.0669(4) 0.0866(3) 0.6699(4) 0.0424(17) Uani 1 0 .
C29 C 0.0997(4) 0.0904(3) 0.5606(3) 0.0321(14) Uani 1 0 .
C30 C 0.1709(3) 0.0153(3) 0.5087(3) 0.0317(14) Uani 1 0 .
C31 C 0.1970(4) -0.0657(3) 0.5585(4) 0.0402(16) Uani 1 0 .
C32 C 0.2626(4) -0.1335(3) 0.5057(4) 0.0439(17) Uani 1 0 .
C33 C 0.3031(4) -0.1197(3) 0.4060(4) 0.0400(17) Uani 1 0 .
C34 C 0.2794(4) -0.0374(2) 0.3621(4) 0.0323(15) Uani 1 0 .
N35 N 0.2118(3) 0.02922(19) 0.4112(3) 0.0264(11) Uani 1 0 .
C36 C 0.3386(4) -0.0222(2) 0.2635(4) 0.0303(15) Uani 1 0 .
C37 C 0.4476(3) 0.0165(2) 0.3183(4) 0.0295(14) Uani 1 0 .
N38 N 0.4827(3) 0.12785(19) 0.2055(3) 0.0217(11) Uani 1 0 .
C39 C 0.5067(3) 0.0440(2) 0.2279(3) 0.0249(13) Uani 1 0 .
C40 C 0.5897(3) -0.0138(2) 0.1762(4) 0.0282(14) Uani 1 0 .
C41 C 0.6542(4) 0.0138(2) 0.1052(4) 0.0281(14) Uani 1 0 .
C42 C 0.6398(3) 0.0991(2) 0.0942(3) 0.0269(14) Uani 1 0 .
C43 C 0.5535(3) 0.1547(2) 0.1448(3) 0.0236(13) Uani 1 0 .
C44 C 0.5328(3) 0.2475(2) 0.1399(3) 0.0217(13) Uani 1 0 .
C45 C 0.6242(3) 0.2850(2) 0.1267(3) 0.0278(14) Uani 1 0 .
C46 C 0.5965(4) 0.3721(3) 0.1234(4) 0.0342(15) Uani 1 0 .
C47 C 0.4800(4) 0.4196(2) 0.1321(4) 0.0322(15) Uani 1 0 .
C48 C 0.3941(4) 0.3781(2) 0.1466(3) 0.0265(14) Uani 1 0 .
N49 N 0.4201(3) 0.29382(19) 0.1521(3) 0.0220(11) Uani 1 0 .
C50 C -0.0949(4) 0.2770(3) -0.0129(4) 0.0431(17) Uani 1 0 .
C51 C -0.1615(4) 0.3584(3) -0.0749(4) 0.0326(16) Uani 1 0 .
N52 N -0.2154(4) 0.4207(3) -0.1232(4) 0.0577(18) Uani 1 0 .
C53 C 0.7610(8) 0.5088(4) 0.5841(5) 0.097(3) Uani 1 0 .
C54 C 0.7125(6) 0.4485(5) 0.5100(5) 0.078(3) Uani 1 0 .
N55 N 0.6777(8) 0.3999(6) 0.4511(6) 0.183(5) Uani 1 0 .
C56 C 0.1487(10) -0.0983(6) 0.0965(9) 0.048(2) Uiso 0.5 0 .
C57 C 0.0667(11) -0.0433(7) 0.0436(10) 0.058(3) Uiso 0.5 0 .
C58 C -0.0483(17) -0.0474(11) 0.0081(16) 0.112(6) Uiso 0.5 0 .
H1 H 0.0613 0.4776 0.1131 0.0388 Uiso 1 0 .
H2 H -0.081 0.6115 0.0839 0.0439 Uiso 1 0 .
H3 H -0.2552 0.6406 0.1714 0.0508 Uiso 1 0 .
H4 H -0.2759 0.5366 0.2913 0.0543 Uiso 1 0 .
H5 H -0.1333 0.4021 0.3214 0.0457 Uiso 1 0 .
H6 H 0.3528 0.2021 0.6885 0.0348 Uiso 1 0 .
H7 H 0.4604 0.2447 0.8746 0.0391 Uiso 1 0 .
H8 H 0.5907 0.3361 0.8728 0.0434 Uiso 1 0 .
H9 H 0.6066 0.3823 0.6871 0.0434 Uiso 1 0 .
H10 H 0.5022 0.3343 0.5018 0.039 Uiso 1 0 .
H11 H -0.0144 0.2869 0.496 0.0523 Uiso 1 0 .
H12 H -0.0681 0.2878 0.68 0.061 Uiso 1 0 .
H13 H -0.018 0.1569 0.7884 0.0677 Uiso 1 0 .
H14 H 0.0908 0.0333 0.714 0.05 Uiso 1 0 .
H15 H 0.1654 -0.0746 0.6288 0.0478 Uiso 1 0 .
H16 H 0.2793 -0.19 0.5363 0.0481 Uiso 1 0 .
H17 H 0.3495 -0.1663 0.3691 0.0491 Uiso 1 0 .
H18 H 0.3685 -0.0749 0.2258 0.0413 Uiso 1 0 .
H19 H 0.2774 0.0152 0.2007 0.0413 Uiso 1 0 .
H20 H 0.4184 0.0639 0.364 0.0396 Uiso 1 0 .
H21 H 0.5121 -0.0251 0.3733 0.0396 Uiso 1 0 .
H22 H 0.603 -0.0734 0.1896 0.0398 Uiso 1 0 .
H23 H 0.7068 -0.0265 0.0651 0.0406 Uiso 1 0 .
H24 H 0.6885 0.1198 0.0522 0.036 Uiso 1 0 .
H25 H 0.7033 0.251 0.1172 0.0396 Uiso 1 0 .
H26 H 0.6586 0.399 0.1191 0.0414 Uiso 1 0 .
H27 H 0.4565 0.4804 0.1266 0.0393 Uiso 1 0 .
H28 H 0.3132 0.4108 0.1526 0.0393 Uiso 1 0 .
H29 H -0.0979 0.2786 0.0691 0.0502 Uiso 1 0 .
H30 H -0.1291 0.2335 -0.0531 0.0502 Uiso 1 0 .
H31 H -0.0074 0.2631 -0.0152 0.0502 Uiso 1 0 .
H32 H 0.8519 0.4953 0.6015 0.0972 Uiso 1 0 .
H33 H 0.741 0.5117 0.6618 0.0972 Uiso 1 0 .
H34 H 0.7282 0.5639 0.5466 0.0972 Uiso 1 0 .

loop_
_atom_site_aniso_label
_atom_site_aniso_U_11
_atom_site_aniso_U_22
_atom_site_aniso_U_33
_atom_site_aniso_U_12
_atom_site_aniso_U_13
_atom_site_aniso_U_23
Fe1 0.017(2) 0.020(5) 0.021(3) -0.0070(2) 0.0049(2) 0.0047(2)
Fe2 0.0151(19) 0.018(5) 0.020(2) -0.0043(2) 0.0049(2) 0.0041(2)
O3 0.016(2) 0.019(5) 0.024(3) -0.0062(10) 0.0044(11) 0.0029(11)
Cl4 0.018(2) 0.033(8) 0.028(3) -0.0094(4) 0.0014(4) 0.0110(4)
Cl5 0.022(3) 0.024(6) 0.021(3) -0.0047(4) 0.0042(4) 0.0016(4)
O6 0.029(4) 0.021(5) 0.028(4) -0.0044(12) 0.0161(12) 0.0044(11)
C7 0.021(3) 0.021(6) 0.021(3) -0.0101(16) 0.0075(16) -0.0018(15)
O8 0.021(3) 0.019(5) 0.026(3) -0.0032(11) 0.0084(12) 0.0051(11)
C9 0.022(3) 0.022(6) 0.023(3) -0.0080(16) 0.0076(16) -0.0016(15)
C10 0.025(4) 0.024(6) 0.028(4) -0.0051(16) 0.0098(17) 0.0004(16)
C11 0.036(5) 0.020(6) 0.039(5) -0.0027(18) 0.014(2) 0.0070(18)
C12 0.039(6) 0.027(7) 0.048(6) 0.005(2) 0.017(2) 0.005(2)
C13 0.037(5) 0.040(11) 0.052(7) 0.002(2) 0.030(2) 0.000(2)
C14 0.033(5) 0.029(8) 0.039(5) -0.0079(19) 0.016(2) 0.0018(19)
O15 0.031(4) 0.036(9) 0.022(3) -0.0216(13) 0.0025(12) 0.0050(12)
C16 0.021(3) 0.024(6) 0.021(3) -0.0033(16) 0.0053(16) 0.0015(15)
O17 0.029(4) 0.028(7) 0.020(3) -0.0146(12) 0.0079(12) 0.0005(11)
C18 0.018(3) 0.019(5) 0.021(3) -0.0018(15) 0.0028(15) 0.0021(15)
C19 0.020(3) 0.023(6) 0.027(4) -0.0042(16) 0.0049(16) 0.0031(16)
C20 0.027(4) 0.033(9) 0.020(3) -0.0057(18) 0.0056(17) 0.0049(17)
C21 0.030(4) 0.040(10) 0.025(4) -0.0141(19) 0.0048(18) -0.0044(18)
C22 0.030(4) 0.035(9) 0.032(5) -0.0169(19) 0.0071(19) -0.0032(18)
C23 0.027(4) 0.028(7) 0.023(3) -0.0092(17) 0.0059(17) 0.0040(16)
N24 0.026(4) 0.034(9) 0.025(4) -0.0163(15) 0.0090(15) -0.0002(15)
C25 0.050(7) 0.040(10) 0.039(5) -0.020(2) 0.027(2) -0.004(2)
C26 0.065(9) 0.051(13) 0.041(6) -0.023(3) 0.032(3) -0.013(2)
C27 0.062(8) 0.072(19) 0.030(4) -0.032(3) 0.022(2) -0.004(2)
C28 0.037(5) 0.052(13) 0.023(4) -0.020(2) 0.0040(19) 0.007(2)
C29 0.022(3) 0.041(11) 0.021(3) -0.0180(18) -0.0016(16) 0.0043(17)
C30 0.016(3) 0.038(10) 0.023(3) -0.0124(17) -0.0040(16) 0.0124(17)
C31 0.026(4) 0.042(11) 0.031(4) -0.014(2) 0.0006(18) 0.0186(19)
C32 0.025(4) 0.031(8) 0.053(7) -0.0051(19) 0.004(2) 0.025(2)
C33 0.026(4) 0.028(7) 0.054(7) -0.0043(18) 0.010(2) 0.013(2)
C34 0.018(3) 0.030(8) 0.035(5) -0.0056(17) 0.0007(17) 0.0102(18)
N35 0.014(2) 0.028(7) 0.026(4) -0.0083(14) 0.0014(13) 0.0084(14)
C36 0.025(4) 0.024(7) 0.037(5) -0.0033(17) 0.0111(18) 0.0050(18)
C37 0.019(3) 0.023(6) 0.036(5) -0.0004(16) 0.0066(18) 0.0116(17)
N38 0.013(2) 0.023(6) 0.021(3) -0.0043(13) 0.0015(13) 0.0055(13)
C39 0.016(3) 0.025(7) 0.024(4) -0.0034(16) 0.0015(16) 0.0059(16)
C40 0.019(3) 0.020(5) 0.036(5) 0.0002(16) 0.0027(17) 0.0064(17)
C41 0.022(3) 0.030(8) 0.028(4) -0.0022(17) 0.0066(17) -0.0002(17)
C42 0.018(3) 0.034(9) 0.024(4) -0.0095(17) 0.0061(16) 0.0009(17)
C43 0.014(3) 0.027(7) 0.020(3) -0.0051(15) 0.0007(15) 0.0070(15)
C44 0.018(3) 0.027(7) 0.013(2) -0.0075(16) 0.0019(15) 0.0026(15)
C45 0.020(3) 0.031(8) 0.027(4) -0.0074(17) 0.0039(17) 0.0008(17)
C46 0.026(4) 0.036(9) 0.033(5) -0.0176(19) 0.0057(18) -0.0002(18)
C47 0.034(5) 0.026(7) 0.032(5) -0.0138(18) 0.0114(19) -0.0001(17)
C48 0.023(4) 0.023(6) 0.027(4) -0.0051(16) 0.0056(17) 0.0035(16)
N49 0.021(3) 0.026(7) 0.013(2) -0.0088(14) 0.0028(13) 0.0018(12)
C50 0.026(4) 0.041(11) 0.046(6) -0.009(2) 0.002(2) 0.011(2)
C51 0.024(4) 0.036(9) 0.034(5) -0.0154(19) 0.0068(18) -0.004(2)
N52 0.034(5) 0.038(10) 0.076(10) -0.0159(19) -0.008(2) 0.010(2)
C53 0.144(19) 0.063(17) 0.038(6) -0.021(4) -0.022(4) 0.002(3)
C54 0.069(10) 0.11(3) 0.042(6) -0.055(4) 0.019(3) -0.008(3)
N55 0.23(3) 0.25(6) 0.063(9) -0.202(8) 0.072(5) -0.046(5)

loop_
_atom_type_symbol
_atom_type_description
_atom_type_scat_dispersion_real
_atom_type_scat_dispersion_imag
_atom_type_scat_source
Fe Fe 0.301 0.845 'International Tables Vol. IV (1974) Table 2.2B'
Cl Cl 0.132 0.159 'International Tables Vol. IV (1974) Table 2.2B'
O O 0.008 0.006 'International Tables Vol. IV (1974) Table 2.2B'
N N 0.004 0.003 'International Tables Vol. IV (1974) Table 2.2B'
C C 0.002 0.002 'International Tables Vol. IV (1974) Table 2.2B'
H H 0 0 'International Tables Vol. IV (1974) Table 2.2B'

loop_
_geom_angle_atom_site_label_1
_geom_angle_atom_site_label_2
_geom_angle_atom_site_label_3
_geom_angle
_geom_angle_site_symmetry_1
_geom_angle_site_symmetry_2
_geom_angle_site_symmetry_3
_geom_angle_publ_flag
Cl4 Fe1 O3 99.70(9) . . . no
Cl4 Fe1 O6 93.19(9) . . . no
Cl4 Fe1 O15 164.90(8) . . . no
Cl4 Fe1 N24 86.45(9) . . . no
Cl4 Fe1 N35 90.54(9) . . . no
O3 Fe1 O6 95.20(11) . . . no
O3 Fe1 O15 95.14(12) . . . no
O3 Fe1 N24 171.79(12) . . . no
O3 Fe1 N35 98.81(12) . . . no
O6 Fe1 O15 88.22(11) . . . no
O6 Fe1 N24 89.85(12) . . . no
O6 Fe1 N35 164.68(11) . . . no
O15 Fe1 N24 78.51(12) . . . no
O15 Fe1 N35 84.40(11) . . . no
N24 Fe1 N35 75.55(12) . . . no
Cl5 Fe2 O3 95.70(9) . . . no
Cl5 Fe2 O8 95.09(8) . . . no
Cl5 Fe2 O17 166.05(7) . . . no
Cl5 Fe2 N38 90.20(9) . . . no
Cl5 Fe2 N49 84.80(8) . . . no
O3 Fe2 O8 95.95(11) . . . no
O3 Fe2 O17 98.25(11) . . . no
O3 Fe2 N38 96.94(12) . . . no
O3 Fe2 N49 171.68(11) . . . no
O8 Fe2 O17 83.64(11) . . . no
O8 Fe2 N38 165.51(11) . . . no
O8 Fe2 N49 92.28(11) . . . no
O17 Fe2 N38 87.98(11) . . . no
O17 Fe2 N49 81.38(10) . . . no
N38 Fe2 N49 74.74(12) . . . no
Fe1 O3 Fe2 125.80(14) . . . no
Fe1 O6 C7 130.8(2) . . . no
Fe2 O8 C7 127.2(2) . . . no
Fe1 O15 C16 126.1(2) . . . no
Fe2 O17 C16 129.1(2) . . . no
Fe1 N24 C25 123.9(3) . . . no
Fe1 N24 C29 116.9(3) . . . no
C25 N24 C29 119.0(3) . . . no
Fe1 N35 C30 113.8(3) . . . no
Fe1 N35 C34 126.9(3) . . . no
C30 N35 C34 118.8(3) . . . no
Fe2 N38 C39 125.6(2) . . . no
Fe2 N38 C43 111.0(2) . . . no
C39 N38 C43 118.6(3) . . . no
Fe2 N49 C44 116.0(2) . . . no
Fe2 N49 C48 125.0(3) . . . no
C44 N49 C48 119.0(3) . . . no
O6 C7 O8 125.8(3) . . . no
O6 C7 C9 117.5(3) . . . no
O8 C7 C9 116.8(3) . . . no
C7 C9 C10 119.8(3) . . . no
C7 C9 C14 120.8(3) . . . no
C10 C9 C14 119.3(3) . . . no
C9 C10 C11 120.8(4) . . . no
C9 C10 H1 119.6(4) . . . no
C11 C10 H1 119.6(4) . . . no
C10 C11 C12 120.1(4) . . . no
C10 C11 H2 119.6(4) . . . no
C12 C11 H2 120.3(4) . . . no
C11 C12 C13 119.7(4) . . . no
C11 C12 H3 121.6(4) . . . no
C13 C12 H3 118.7(4) . . . no
C12 C13 C14 120.6(4) . . . no
C12 C13 H4 120.0(4) . . . no
C14 C13 H4 119.3(4) . . . no
C9 C14 C13 119.5(4) . . . no
C9 C14 H5 119.6(4) . . . no
C13 C14 H5 120.9(4) . . . no
O15 C16 O17 126.0(3) . . . no
O15 C16 C18 116.2(3) . . . no
O17 C16 C18 117.9(3) . . . no
C16 C18 C19 119.7(3) . . . no
C16 C18 C23 120.0(3) . . . no
C19 C18 C23 120.2(3) . . . no
C18 C19 C20 120.6(3) . . . no
C18 C19 H6 118.9(4) . . . no
C20 C19 H6 120.5(4) . . . no
C19 C20 C21 119.2(3) . . . no
C19 C20 H7 119.2(4) . . . no
C21 C20 H7 121.6(4) . . . no
C20 C21 C22 120.2(4) . . . no
C20 C21 H8 119.7(4) . . . no
C22 C21 H8 120.1(4) . . . no
C21 C22 C23 120.4(4) . . . no
C21 C22 H9 119.7(4) . . . no
C23 C22 H9 119.9(4) . . . no
C18 C23 C22 119.4(3) . . . no
C18 C23 H10 119.8(4) . . . no
C22 C23 H10 120.8(4) . . . no
N24 C25 C26 122.9(4) . . . no
N24 C25 H11 118.2(4) . . . no
C26 C25 H11 118.8(4) . . . no
C25 C26 C27 118.0(4) . . . no
C25 C26 H12 119.9(5) . . . no
C27 C26 H12 122.1(4) . . . no
C26 C27 C28 120.0(4) . . . no
C26 C27 H13 120.5(5) . . . no
C28 C27 H13 119.5(5) . . . no
C27 C28 C29 119.1(4) . . . no
C27 C28 H14 121.2(4) . . . no
C29 C28 H14 119.6(5) . . . no
N24 C29 C28 121.0(4) . . . no
N24 C29 C30 116.5(3) . . . no
C28 C29 C30 122.5(4) . . . no
N35 C30 C29 116.7(3) . . . no
N35 C30 C31 121.5(4) . . . no
C29 C30 C31 121.7(4) . . . no
C30 C31 C32 119.2(4) . . . no
C30 C31 H15 120.3(4) . . . no
C32 C31 H15 120.4(4) . . . no
C31 C32 C33 119.3(4) . . . no
C31 C32 H16 121.0(4) . . . no
C33 C32 H16 119.6(5) . . . no
C32 C33 C34 119.5(4) . . . no
C32 C33 H17 120.0(4) . . . no
C34 C33 H17 120.4(4) . . . no
N35 C34 C33 121.4(4) . . . no
N35 C34 C36 119.5(3) . . . no
C33 C34 C36 118.9(4) . . . no
C34 C36 C37 109.8(3) . . . no
C34 C36 H18 110.1(3) . . . no
C34 C36 H19 110.2(3) . . . no
C37 C36 H18 110.0(3) . . . no
C37 C36 H19 109.6(3) . . . no
H18 C36 H19 107.2(4) . . . no
C36 C37 C39 115.6(3) . . . no
C36 C37 H20 108.4(3) . . . no
C36 C37 H21 107.8(3) . . . no
C39 C37 H20 108.9(3) . . . no
C39 C37 H21 107.6(3) . . . no
H20 C37 H21 108.4(4) . . . no
N38 C39 C37 117.7(3) . . . no
N38 C39 C40 120.7(3) . . . no
C37 C39 C40 121.4(3) . . . no
C39 C40 C41 120.1(3) . . . no
C39 C40 H22 120.0(4) . . . no
C41 C40 H22 119.9(4) . . . no
C40 C41 C42 118.6(4) . . . no
C40 C41 H23 119.5(4) . . . no
C42 C41 H23 121.8(4) . . . no
C41 C42 C43 119.1(3) . . . no
C41 C42 H24 120.6(4) . . . no
C43 C42 H24 120.4(4) . . . no
N38 C43 C42 122.2(3) . . . no
N38 C43 C44 114.7(3) . . . no
C42 C43 C44 123.2(3) . . . no
N49 C44 C43 115.7(3) . . . no
N49 C44 C45 121.8(3) . . . no
C43 C44 C45 122.5(3) . . . no
C44 C45 C46 118.4(4) . . . no
C44 C45 H25 120.4(4) . . . no
C46 C45 H25 121.1(4) . . . no
C45 C46 C47 119.8(4) . . . no
C45 C46 H26 119.9(4) . . . no
C47 C46 H26 120.1(4) . . . no
C46 C47 C48 118.7(4) . . . no
C46 C47 H27 121.8(4) . . . no
C48 C47 H27 119.5(4) . . . no
N49 C48 C47 122.3(4) . . . no
N49 C48 H28 118.8(4) . . . no
C47 C48 H28 118.9(4) . . . no
C51 C50 H29 110.7(4) . . . no
C51 C50 H30 110.7(4) . . . no
C51 C50 H31 109.4(4) . . . no
H29 C50 H30 110.1(4) . . . no
H29 C50 H31 108.5(4) . . . no
H30 C50 H31 107.3(5) . . . no
N52 C51 C50 178.5(4) . . . no
C54 C53 H32 112.0(6) . . . no
C54 C53 H33 111.3(7) . . . no
C54 C53 H34 111.7(6) . . . no
H32 C53 H33 106.5(5) . . . no
H32 C53 H34 107.3(8) . . . no
H33 C53 H34 107.7(7) . . . no
N55 C54 C53 177.8(9) . . . no
C56 C57 C57 178.8(14) . . 2_555 no
C56 C57 C58 123.3(15) . . . no
C56 C57 C58 138.0(14) . . 2_555 no
C57 C57 C58 55.8(10) 2_555 . . no
C57 C57 C58 43.0(8) 2_555 . 2_555 no
C58 C57 C58 98.8(13) . . 2_555 no
C57 C58 C57 81.2(13) 2_555 . . no

loop_
_geom_bond_atom_site_label_1
_geom_bond_atom_site_label_2
_geom_bond_distance
_geom_bond_site_symmetry_1
_geom_bond_site_symmetry_2
_geom_bond_publ_flag
Fe1 Cl4 2.3658(15) . . no
Fe1 O3 1.775(3) . . no
Fe1 O6 2.063(3) . . no
Fe1 O15 2.070(3) . . no
Fe1 N24 2.169(3) . . no
Fe1 N35 2.233(3) . . no
Fe2 Cl5 2.3806(16) . . no
Fe2 O3 1.781(2) . . no
Fe2 O8 2.034(3) . . no
Fe2 O17 2.085(3) . . no
Fe2 N38 2.246(3) . . no
Fe2 N49 2.174(3) . . no
O6 C7 1.270(4) . . no
O8 C7 1.267(4) . . no
O15 C16 1.264(4) . . no
O17 C16 1.261(4) . . no
N24 C25 1.337(5) . . no
N24 C29 1.345(5) . . no
N35 C30 1.360(5) . . no
N35 C34 1.354(5) . . no
N38 C39 1.353(5) . . no
N38 C43 1.357(5) . . no
N49 C44 1.349(5) . . no
N49 C48 1.339(5) . . no
N52 C51 1.124(5) . . no
N55 C54 1.112(8) . . no
C7 C9 1.497(5) . . no
C9 C10 1.389(5) . . no
C9 C14 1.400(5) . . no
C10 C11 1.380(5) . . no
C10 H1 0.966(4) . . no
C11 C12 1.383(6) . . no
C11 H2 0.974(4) . . no
C12 C13 1.388(6) . . no
C12 H3 0.972(4) . . no
C13 C14 1.388(6) . . no
C13 H4 0.949(4) . . no
C14 H5 0.963(4) . . no
C16 C18 1.503(5) . . no
C18 C19 1.390(5) . . no
C18 C23 1.391(5) . . no
C19 C20 1.380(5) . . no
C19 H6 0.956(4) . . no
C20 C21 1.403(6) . . no
C20 H7 0.975(4) . . no
C21 C22 1.383(6) . . no
C21 H8 0.965(4) . . no
C22 C23 1.389(5) . . no
C22 H9 0.955(4) . . no
C23 H10 0.960(4) . . no
C25 C26 1.376(6) . . no
C25 H11 0.972(4) . . no
C26 C27 1.384(7) . . no
C26 H12 0.970(5) . . no
C27 C28 1.365(7) . . no
C27 H13 0.954(4) . . no
C28 C29 1.398(6) . . no
C28 H14 0.965(4) . . no
C29 C30 1.480(6) . . no
C30 C31 1.395(5) . . no
C31 C32 1.379(6) . . no
C31 H15 0.990(4) . . no
C32 C33 1.380(6) . . no
C32 H16 0.959(4) . . no
C33 C34 1.393(5) . . no
C33 H17 0.958(5) . . no
C34 C36 1.514(5) . . no
C36 C37 1.531(5) . . no
C36 H18 0.969(4) . . no
C36 H19 0.961(4) . . no
C37 C39 1.512(5) . . no
C37 H20 0.953(4) . . no
C37 H21 0.964(4) . . no
C39 C40 1.384(5) . . no
C40 C41 1.388(5) . . no
C40 H22 0.963(4) . . no
C41 C42 1.376(5) . . no
C41 H23 0.957(4) . . no
C42 C43 1.383(5) . . no
C42 H24 0.953(4) . . no
C43 C44 1.483(5) . . no
C44 C45 1.393(5) . . no
C45 C46 1.382(6) . . no
C45 H25 0.959(4) . . no
C46 C47 1.380(6) . . no
C46 H26 0.946(4) . . no
C47 C48 1.384(5) . . no
C47 H27 0.964(4) . . no
C48 H28 0.955(4) . . no
C50 C51 1.457(6) . . no
C50 H29 0.942(5) . . no
C50 H30 0.952(5) . . no
C50 H31 0.973(4) . . no
C53 C54 1.409(8) . . no
C53 H32 0.973(9) . . no
C53 H33 0.966(7) . . no
C53 H34 0.954(6) . . no
C56 C57 1.165(14) . . no
C57 C57 1.87(2) . 2_555 no
C57 C58 1.292(19) . . no
C57 C58 1.566(19) . 2_555 no
